data_4086726
loop_
_publ_author_name
'Huchenski, Blake S. N.'
'Adams, Matt R.'
'McDonald, Robert'
'Ferguson, Michael J.'
'Speed, Alexander W. H.'

_publ_section_title
;
 Synthesis and Catalytic Reactivity of Bis(amino)cyclopropenylidene
 Carbene--Borane Adducts
;
_journal_issue 18
_journal_name_full Organometallics
_journal_page_first 3101
_journal_paper_doi 10.1021/acs.organomet.6b00654
_journal_volume 35
_journal_year 2016
_chemical_formula_moiety 'C15 H31 B N2'
_chemical_formula_sum 'C15 H31 B N2'
_chemical_formula_weight 250.23
_space_group_crystal_system orthorhombic
_space_group_IT_number 43
_space_group_name_Hall 'F 2 -2d'
_space_group_name_H-M_alt 'F d d 2'
_symmetry_space_group_name_Hall 'F 2 -2d'
_symmetry_space_group_name_H-M 'F d d 2'
_atom_sites_solution_hydrogens geom
_audit_creation_method SHELXL-2014/7
_cell_angle_alpha 90
_cell_angle_beta 90
_cell_angle_gamma 90
_cell_formula_units_Z 8
_cell_length_a 19.1093(9)
_cell_length_b 21.6601(10)
_cell_length_c 8.1721(4)
_cell_measurement_reflns_used 6923
_cell_measurement_temperature 173(2)
_cell_measurement_theta_max 73.51
_cell_measurement_theta_min 6.17
_cell_volume 3382.5(3)
_computing_cell_refinement 'Bruker SAINT'
_computing_data_collection 'Bruker APEX2'
_computing_data_reduction 'Bruker SAINT'
_computing_molecular_graphics 'Bruker SHELXTL'
_computing_publication_material 'Bruker SHELXTL'
_computing_structure_refinement 'SHELXL-2014/7 (Sheldrick, 2014)'
_computing_structure_solution 'SHELXT-2014 (Sheldrick, 2015)'
_diffrn_ambient_temperature 173(2)
_diffrn_measured_fraction_theta_full 0.977
_diffrn_measured_fraction_theta_max 0.973
_diffrn_measurement_device_type 'Bruker APEX-II CCD'
_diffrn_measurement_method '\f and \w scans'
_diffrn_radiation_type CuK\a
_diffrn_radiation_wavelength 1.54178
_diffrn_reflns_av_R_equivalents 0.0803
_diffrn_reflns_av_unetI/netI 0.0553
_diffrn_reflns_Laue_measured_fraction_full 0.977
_diffrn_reflns_Laue_measured_fraction_max 0.973
_diffrn_reflns_limit_h_max 22
_diffrn_reflns_limit_h_min -18
_diffrn_reflns_limit_k_max 26
_diffrn_reflns_limit_k_min -26
_diffrn_reflns_limit_l_max 10
_diffrn_reflns_limit_l_min -10
_diffrn_reflns_number 5811
_diffrn_reflns_point_group_measured_fraction_full 0.982
_diffrn_reflns_point_group_measured_fraction_max 0.979
_diffrn_reflns_theta_full 67.679
_diffrn_reflns_theta_max 74.119
_diffrn_reflns_theta_min 6.177
_exptl_absorpt_coefficient_mu 0.415
_exptl_absorpt_correction_T_max 1.0000
_exptl_absorpt_correction_T_min 0.7478
_exptl_absorpt_correction_type numerical
_exptl_absorpt_process_details 'SADABS 2014/5'
_exptl_crystal_colour colourless
_exptl_crystal_density_diffrn 0.983
_exptl_crystal_description fragment
_exptl_crystal_F_000 1120
_exptl_crystal_size_max 0.284
_exptl_crystal_size_mid 0.142
_exptl_crystal_size_min 0.073
_refine_diff_density_max 0.275
_refine_diff_density_min -0.170
_refine_diff_density_rms 0.057
_refine_ls_abs_structure_details
; 
 Refined as an inversion twin. 
;
_refine_ls_abs_structure_Flack 0.3(10)
_refine_ls_extinction_coef 0.0011(3)
_refine_ls_extinction_expression Fc^*^=kFc[1+0.001xFc^2^\l^3^/sin(2\q)]^-1/4^
_refine_ls_extinction_method 'SHELXL-2014/7 (Sheldrick 2014'
_refine_ls_goodness_of_fit_ref 1.036
_refine_ls_hydrogen_treatment constr
_refine_ls_matrix_type full
_refine_ls_number_parameters 86
_refine_ls_number_reflns 1661
_refine_ls_number_restraints 1
_refine_ls_restrained_S_all 1.036
_refine_ls_R_factor_all 0.0610
_refine_ls_R_factor_gt 0.0528
_refine_ls_shift/su_max 0.000
_refine_ls_shift/su_mean 0.000
_refine_ls_structure_factor_coef Fsqd
_refine_ls_weighting_details 'w=1/[\s^2^(Fo^2^)+(0.0823P)^2^] where P=(Fo^2^+2Fc^2^)/3'
_refine_ls_weighting_scheme calc
_refine_ls_wR_factor_gt 0.1328
_refine_ls_wR_factor_ref 0.1381
_reflns_Friedel_coverage 0.875
_reflns_Friedel_fraction_full 0.989
_reflns_Friedel_fraction_max 0.985
_reflns_number_gt 1416
_reflns_number_total 1661
_reflns_threshold_expression 'I > 2\s(I)'
_cod_data_source_file om6b00654_si_004.cif
_cod_data_source_block dal1639
_cod_database_code 4086726
_shelx_shelxl_version_number 2014/7
_shelx_space_group_comment
; 
The symmetry employed for this shelxl refinement is uniquely defined 
by the following loop, which should always be used as a source of 
symmetry information in preference to the above space-group names. 
They are only intended as comments. 
;
_shelx_estimated_absorpt_t_min 0.891
_shelx_estimated_absorpt_t_max 0.970

loop_
_space_group_symop_operation_xyz
'x, y, z'
'-x, -y, z'
'x+1/4, -y+1/4, z+1/4'
'-x+1/4, y+1/4, z+1/4'
'x, y+1/2, z+1/2'
'-x, -y+1/2, z+1/2'
'x+1/4, -y+3/4, z+3/4'
'-x+1/4, y+3/4, z+3/4'
'x+1/2, y, z+1/2'
'-x+1/2, -y, z+1/2'
'x+3/4, -y+1/4, z+3/4'
'-x+3/4, y+1/4, z+3/4'
'x+1/2, y+1/2, z'
'-x+1/2, -y+1/2, z'
'x+3/4, -y+3/4, z+1/4'
'-x+3/4, y+3/4, z+1/4'

loop_
_atom_site_label
_atom_site_type_symbol
_atom_site_fract_x
_atom_site_fract_y
_atom_site_fract_z
_atom_site_U_iso_or_equiv
_atom_site_adp_type
_atom_site_occupancy
_atom_site_site_symmetry_order
_atom_site_calc_flag
_atom_site_refinement_flags_posn
_atom_site_refinement_flags_adp
_atom_site_refinement_flags_occupancy
N N 0.17555(12) 0.19408(11) 0.0631(3) 0.0364(6) Uani 1 1 d . . .
C1 C 0.2500 0.2500 0.2833(4) 0.0370(8) Uani 1 2 d S T P
C2 C 0.22237(14) 0.22928(12) 0.1376(3) 0.0339(6) Uani 1 1 d . . .
C11 C 0.12682(15) 0.15764(13) 0.1662(3) 0.0371(6) Uani 1 1 d . . .
H11 H 0.0966 0.1328 0.0910 0.045 Uiso 1 1 calc R U .
C12 C 0.16623(18) 0.11274(15) 0.2739(4) 0.0513(8) Uani 1 1 d . . .
H12A H 0.1329 0.0893 0.3406 0.062 Uiso 1 1 calc R U .
H12B H 0.1932 0.0842 0.2053 0.062 Uiso 1 1 calc R U .
H12C H 0.1981 0.1356 0.3456 0.062 Uiso 1 1 calc R U .
C13 C 0.07910(17) 0.19971(15) 0.2640(4) 0.0501(8) Uani 1 1 d . . .
H13A H 0.0474 0.1747 0.3310 0.060 Uiso 1 1 calc R U .
H13B H 0.1074 0.2262 0.3351 0.060 Uiso 1 1 calc R U .
H13C H 0.0517 0.2254 0.1890 0.060 Uiso 1 1 calc R U .
C14 C 0.17065(14) 0.19079(12) -0.1169(3) 0.0365(6) Uani 1 1 d . . .
H14 H 0.2083 0.2177 -0.1632 0.044 Uiso 1 1 calc R U .
C15 C 0.1008(2) 0.21549(19) -0.1769(4) 0.0591(10) Uani 1 1 d . . .
H15A H 0.0989 0.2128 -0.2965 0.071 Uiso 1 1 calc R U .
H15B H 0.0628 0.1909 -0.1297 0.071 Uiso 1 1 calc R U .
H15C H 0.0957 0.2587 -0.1433 0.071 Uiso 1 1 calc R U .
C16 C 0.1827(2) 0.12585(18) -0.1796(4) 0.0670(12) Uani 1 1 d . . .
H16A H 0.1790 0.1255 -0.2993 0.080 Uiso 1 1 calc R U .
H16B H 0.2294 0.1119 -0.1471 0.080 Uiso 1 1 calc R U .
H16C H 0.1474 0.0981 -0.1332 0.080 Uiso 1 1 calc R U .
B B 0.2500 0.2500 0.4801(5) 0.0417(10) Uani 1 2 d S T P
H1BA H 0.2347 0.2040 0.5249 0.050 Uiso 0.5 1 calc R U P
H1BB H 0.2125 0.2846 0.5249 0.050 Uiso 0.5 1 calc R U P
H1BC H 0.3027 0.2613 0.5249 0.050 Uiso 0.5 1 calc R U P

loop_
_atom_site_aniso_label
_atom_site_aniso_U_11
_atom_site_aniso_U_22
_atom_site_aniso_U_33
_atom_site_aniso_U_23
_atom_site_aniso_U_13
_atom_site_aniso_U_12
N 0.0314(12) 0.0483(13) 0.0294(11) -0.0010(9) 0.0022(8) -0.0154(10)
C1 0.033(2) 0.045(2) 0.032(2) 0.000 0.000 -0.0082(15)
C2 0.0292(14) 0.0432(12) 0.0294(12) -0.0009(11) 0.0017(10) -0.0070(10)
C11 0.0313(14) 0.0418(14) 0.0383(13) 0.0029(11) 0.0028(10) -0.0114(11)
C12 0.0504(19) 0.0491(17) 0.0544(19) 0.0101(14) -0.0012(14) -0.0056(14)
C13 0.0414(18) 0.0566(18) 0.0524(19) 0.0008(14) 0.0149(13) -0.0030(13)
C14 0.0342(14) 0.0457(13) 0.0296(12) -0.0020(11) 0.0008(10) -0.0102(10)
C15 0.055(2) 0.079(2) 0.0439(16) 0.0104(16) -0.0058(15) 0.0116(17)
C16 0.096(3) 0.061(2) 0.0437(17) -0.0059(16) 0.0082(19) 0.021(2)
B 0.044(3) 0.053(3) 0.028(2) 0.000 0.000 -0.0053(19)

loop_
_atom_type_symbol
_atom_type_description
_atom_type_scat_dispersion_real
_atom_type_scat_dispersion_imag
_atom_type_scat_source
C C 0.0181 0.0091 'International Tables Vol C Tables 4.2.6.8 and 6.1.1.4'
H H 0.0000 0.0000 'International Tables Vol C Tables 4.2.6.8 and 6.1.1.4'
B B 0.0090 0.0039 'International Tables Vol C Tables 4.2.6.8 and 6.1.1.4'
N N 0.0311 0.0180 'International Tables Vol C Tables 4.2.6.8 and 6.1.1.4'

loop_
_geom_angle_atom_site_label_1
_geom_angle_atom_site_label_2
_geom_angle_atom_site_label_3
_geom_angle
_geom_angle_site_symmetry_1
_geom_angle_site_symmetry_3
C2 N C14 121.9(2) . .
C2 N C11 118.0(2) . .
C14 N C11 120.0(2) . .
C2 C1 C2 60.4(3) 14 .
C2 C1 B 149.80(13) 14 .
C2 C1 B 149.80(13) . .
N C2 C1 147.6(2) . .
N C2 C2 152.63(15) . 14
C1 C2 C2 59.80(13) . 14
N C11 C12 111.1(2) . .
N C11 C13 110.9(2) . .
C12 C11 C13 112.3(3) . .
N C14 C16 111.9(2) . .
N C14 C15 111.1(2) . .
C16 C14 C15 110.5(3) . .

loop_
_geom_bond_atom_site_label_1
_geom_bond_atom_site_label_2
_geom_bond_distance
_geom_bond_site_symmetry_2
N C2 1.324(3) .
N C14 1.475(3) .
N C11 1.483(3) .
C1 C2 1.378(4) 14
C1 C2 1.378(4) .
C1 B 1.608(5) .
C2 C2 1.386(5) 14
C11 C12 1.513(4) .
C11 C13 1.517(4) .
C14 C16 1.515(4) .
C14 C15 1.519(4) .

loop_
_geom_torsion_atom_site_label_1
_geom_torsion_atom_site_label_2
_geom_torsion_atom_site_label_3
_geom_torsion_atom_site_label_4
_geom_torsion
_geom_torsion_site_symmetry_1
_geom_torsion_site_symmetry_4
C14 N C2 C1 179.8(3) . .
C11 N C2 C1 0.2(6) . .
C14 N C2 C2 -0.4(9) . 14
C11 N C2 C2 180.0(7) . 14
C2 C1 C2 N 179.9(6) 14 .
B C1 C2 N -0.1(6) . .
B C1 C2 C2 179.997(1) . 14
C2 N C11 C12 -60.7(3) . .
C14 N C11 C12 119.7(3) . .
C2 N C11 C13 64.9(3) . .
C14 N C11 C13 -114.7(3) . .
C2 N C14 C16 119.7(3) . .
C11 N C14 C16 -60.7(4) . .
C2 N C14 C15 -116.1(3) . .
C11 N C14 C15 63.4(4) . .
